data_3000104
loop_
_publ_author_name
'Bubnova, Rimma'
'Volkov, Sergey'
'Barbara Albert'
'Filatov, Stanislav'

_publ_section_title
;
 Borates--Crystal Structures of Prospective Nonlinear Optical Materials:
 High Anisotropy of the Thermal Expansion Caused by Anharmonic Atomic
 Vibrations
;
_journal_issue 3
_journal_name_full Crystals
_journal_page_first 93
_journal_paper_doi 10.3390/cryst7030093
_journal_volume 7
_journal_year 2017
_chemical_formula_sum 'B2 Ba O4'
_chemical_formula_weight 223
_space_group_IT_number 161
_symmetry_cell_setting trigonal
_symmetry_Int_Tables_number 161
_symmetry_space_group_name_Hall 'R 3 -2"c'
_symmetry_space_group_name_H-M 'R 3 c :H'
_cell_angle_alpha 90
_cell_angle_beta 90
_cell_angle_gamma 120
_cell_formula_units_Z 18
_cell_length_a 12.5868(18)
_cell_length_b 12.5868(18)
_cell_length_c 12.709(2)
_cell_measurement_temperature 123
_cell_volume 1743.7(4)
_diffrn_ambient_temperature 123
_diffrn_measured_fraction_theta_full 0.98
_diffrn_measured_fraction_theta_max 0.98
_diffrn_measurement_device 'four-circle diffractometer'
_diffrn_measurement_device_type 'IPDS Stoe'
_diffrn_measurement_method '??integration method??'
_diffrn_radiation_monochromator graphite
_diffrn_radiation_probe x-ray
_diffrn_radiation_source 'X-ray tube'
_diffrn_radiation_type 'Mo K\a'
_diffrn_radiation_wavelength 0.71073
_diffrn_reflns_av_R_equivalents 0.0786
_diffrn_reflns_av_unetI/netI 0.0034
_diffrn_reflns_limit_h_max 17
_diffrn_reflns_limit_h_min -17
_diffrn_reflns_limit_k_max 17
_diffrn_reflns_limit_k_min -17
_diffrn_reflns_limit_l_max 17
_diffrn_reflns_limit_l_min -17
_diffrn_reflns_number 5100
_diffrn_reflns_theta_full 29.19
_diffrn_reflns_theta_max 29.19
_diffrn_reflns_theta_min 3.24
_exptl_absorpt_coefficient_mu 10.11
_exptl_crystal_density_diffrn 3.8219
_exptl_crystal_F_000 1764
_refine_diff_density_max 0.90
_refine_diff_density_min -0.94
_refine_ls_abs_structure_details '  509 of Friedel pairs used in the refinement'
_refine_ls_extinction_coef 3600(200)
_refine_ls_extinction_method 'B-C type 1 Gaussian isotropic (Becker & Coppens, 1974)'
_refine_ls_goodness_of_fit_gt 2.84
_refine_ls_goodness_of_fit_ref 2.84
_refine_ls_number_constraints 1
_refine_ls_number_parameters 65
_refine_ls_number_reflns 1033
_refine_ls_number_restraints 0
_refine_ls_R_factor_all 0.0246
_refine_ls_R_factor_gt 0.0245
_refine_ls_shift/su_max 0.0040
_refine_ls_shift/su_mean 0.0013
_refine_ls_structure_factor_coef F
_refine_ls_weighting_details w=1/(\s^2^(F)+0.0001F^2^)
_refine_ls_weighting_scheme sigma
_refine_ls_wR_factor_gt 0.0315
_refine_ls_wR_factor_ref 0.0315
_reflns_number_gt 1027
_reflns_number_total 1033
_reflns_threshold_expression I>3\s(I)
_cod_data_source_file b-BaB2O4_123K.cif
_cod_data_source_block I
_cod_depositor_comments
;
The following automatic conversions were performed:

'_diffrn_radiation_probe' value 'X-ray' changed to 'x-ray' according
to the built-in table from CIF Core dictionary named 'cif_core.dic'
version 2.4.1 from 2010-06-29.

Automatic conversion script
Id: cif_fix_values 4624 2016-04-14 12:54:50Z antanas 

 Released structure into public domain as published material.

 Antanas Vaitkus,
 2021-05-18
;
_cod_original_sg_symbol_Hall 'R 3;-2"c'
_cod_original_sg_symbol_H-M 'R 3 c'
_cod_original_formula_sum 'B2 Ba1 O4'
_cod_database_code 3000104

loop_
_space_group_symop_id
_space_group_symop_operation_xyz
1 x,y,z
2 -y,x-y,z
3 -x+y,-x,z
4 -y,-x,z+1/2
5 -x+y,y,z+1/2
6 x,x-y,z+1/2
7 x+2/3,y+1/3,z+1/3
8 -y+2/3,x-y+1/3,z+1/3
9 -x+y+2/3,-x+1/3,z+1/3
10 -y+2/3,-x+1/3,z+5/6
11 -x+y+2/3,y+1/3,z+5/6
12 x+2/3,x-y+1/3,z+5/6
13 x+1/3,y+2/3,z+2/3
14 -y+1/3,x-y+2/3,z+2/3
15 -x+y+1/3,-x+2/3,z+2/3
16 -y+1/3,-x+2/3,z+1/6
17 -x+y+1/3,y+2/3,z+1/6
18 x+1/3,x-y+2/3,z+1/6

loop_
_atom_site_label
_atom_site_type_symbol
_atom_site_fract_x
_atom_site_fract_y
_atom_site_fract_z
_atom_site_adp_type
_atom_site_U_iso_or_equiv
_atom_site_site_symmetry_multiplicity
_atom_site_occupancy
_atom_site_calc_flag
_atom_site_refinement_flags
_atom_site_disorder_assembly
_atom_site_disorder_group
B1 B 0.0210(5) -0.1016(5) 0.2428(5) Uani 0.0085(19) 18 1 d . . .
B2 B 0.0428(5) -0.0872(5) 0.5039(4) Uani 0.0100(18) 18 1 d . . .
Ba1 Ba 0.36136(2) 0.35829(2) 0.379896(14) Uani 0.00751(13) 18 1 d . . .
O1 O -0.0412(4) 0.0833(4) 0.5014(3) Uani 0.0113(13) 18 1 d . . .
O2 O 0.1638(4) 0.2497(4) 0.5094(3) Uani 0.0117(13) 18 1 d . . .
O3 O 0.1185(3) 0.0210(3) 0.2445(3) Uani 0.0117(13) 18 1 d . . .
O4 O 0.0452(3) 0.2383(3) 0.7349(3) Uani 0.0101(13) 18 1 d . . .

loop_
_atom_site_aniso_label
_atom_site_aniso_type_symbol
_atom_site_aniso_U_11
_atom_site_aniso_U_22
_atom_site_aniso_U_33
_atom_site_aniso_U_12
_atom_site_aniso_U_13
_atom_site_aniso_U_23
B1 B 0.007(2) 0.008(2) 0.011(2) 0.0040(19) -0.0018(18) 0.0003(18)
B2 B 0.005(2) 0.009(2) 0.013(2) 0.0014(19) -0.0010(19) -0.0015(19)
Ba1 Ba 0.00546(17) 0.00543(18) 0.01174(17) 0.00280(10) -0.00026(13) 0.00001(13)
O1 O 0.0061(16) 0.0072(16) 0.0210(18) 0.0035(13) -0.0004(14) 0.0005(14)
O2 O 0.0106(16) 0.0076(16) 0.0172(18) 0.0048(13) 0.0036(14) 0.0017(13)
O3 O 0.0075(15) 0.0044(17) 0.0253(19) 0.0046(14) 0.0018(13) 0.0012(14)
O4 O 0.0093(15) 0.0073(16) 0.0124(15) 0.0031(14) 0.0012(12) -0.0017(13)

loop_
_atom_type_symbol
_atom_type_scat_dispersion_real
_atom_type_scat_dispersion_imag
_atom_type_scat_source
B 0.0013 0.0007 'International Tables Vol C tables 4.2.6.8 and 6.1.1.1'
Ba -0.3244 2.2819 'International Tables Vol C tables 4.2.6.8 and 6.1.1.1'
O 0.0106 0.0060 'International Tables Vol C tables 4.2.6.8 and 6.1.1.1'

loop_
_geom_angle_atom_site_label_1
_geom_angle_atom_site_label_2
_geom_angle_atom_site_label_3
_geom_angle_site_symmetry_1
_geom_angle_site_symmetry_2
_geom_angle_site_symmetry_3
_geom_angle
B2 O1 B2 2_555 . 3_555 124.3(7)
B1 O3 B1 . . 2_555 123.5(5)

loop_
_geom_bond_atom_site_label_1
_geom_bond_atom_site_label_2
_geom_bond_site_symmetry_1
_geom_bond_site_symmetry_2
_geom_bond_distance
O1 B2 . 2_555 1.417(8)
O1 B2 . 3_555 1.413(6)
O2 B2 . 2_555 1.323(8)
O3 B1 . . 1.412(6)
O3 B1 . 2_555 1.398(11)
O4 B1 . 6_555 1.335(10)
